data_1534513
loop_
_publ_author_name
'Salvador, J.R.'
'Mahanti, S.D.'
'Bilc, D.'
'Kanatzidis, M.G.'

_publ_section_title
;
 Gallium flux synthesis of Tb3-x C2 Si8 (B12)3: a novel quaternary
 boron-rich phase containing B12-icosahedra
;
_journal_name_full 'Angew. Chem. Int. ed.'
_journal_page_first 844
_journal_page_last 846
_journal_volume 41
_journal_year 2002
_chemical_formula_sum 'C2 B36 Si8 Tb1.8'
_chemical_name_systematic 'Tb1.8 (B12)3 C2 Si8'
_space_group_IT_number 166
_symmetry_space_group_name_Hall '-R 3 2"'
_symmetry_space_group_name_H-M 'R -3 m :H'
_cell_angle_alpha 90
_cell_angle_beta 90
_cell_angle_gamma 120
_cell_formula_units_Z 3
_cell_length_a 10.1171
_cell_length_b 10.1171
_cell_length_c 16.397
_cell_volume 1453.473
_citation_journal_id_ASTM ACIEF5
_cod_data_source_file Salvador_ACIEF5_2002_424.cif
_cod_data_source_block C2B36Si8Tb1.8
_cod_database_code 1534513

loop_
_symmetry_equiv_pos_as_xyz
x,y,z
-y,x-y,z
-x+y,-x,z
y,x,-z
-x,-x+y,-z
x-y,-y,-z
-x,-y,-z
y,-x+y,-z
x-y,x,-z
-y,-x,z
x,x-y,z
-x+y,y,z
x+2/3,y+1/3,z+1/3
-y+2/3,x-y+1/3,z+1/3
-x+y+2/3,-x+1/3,z+1/3
y+2/3,x+1/3,-z+1/3
-x+2/3,-x+y+1/3,-z+1/3
x-y+2/3,-y+1/3,-z+1/3
-x+2/3,-y+1/3,-z+1/3
y+2/3,-x+y+1/3,-z+1/3
x-y+2/3,x+1/3,-z+1/3
-y+2/3,-x+1/3,z+1/3
x+2/3,x-y+1/3,z+1/3
-x+y+2/3,y+1/3,z+1/3
x+1/3,y+2/3,z+2/3
-y+1/3,x-y+2/3,z+2/3
-x+y+1/3,-x+2/3,z+2/3
y+1/3,x+2/3,-z+2/3
-x+1/3,-x+y+2/3,-z+2/3
x-y+1/3,-y+2/3,-z+2/3
-x+1/3,-y+2/3,-z+2/3
y+1/3,-x+y+2/3,-z+2/3
x-y+1/3,x+2/3,-z+2/3
-y+1/3,-x+2/3,z+2/3
x+1/3,x-y+2/3,z+2/3
-x+y+1/3,y+2/3,z+2/3

loop_
_atom_site_label
_atom_site_type_symbol
_atom_site_fract_x
_atom_site_fract_y
_atom_site_fract_z
_atom_site_occupancy
_atom_site_U_iso_or_equiv
Si2 Si 0.3333 -0.3333 0.09555 1 0.0
B3 B 0.6632 0.1559 0.1368 1 0.0
C1 C 0 0 0.0513 1 0.0
Si1 Si 0.20277 -0.20277 0.06034 1 0.0
B2 B 0.1862 0.0931 0.1005 1 0.0
B4 B 0.3013 0.007 0.1151 1 0.0
Tb1 Tb 0.5 0 0 0.605 0.0
B1 B 0.3804 0.1902 0.0636 1 0.0
